data_7062554
loop_
_publ_author_name
'Nguyen Tran, Anh Thu'
'Wu, Zhiyuan'
'Chung, Duy T. M.'
'Nalaoh, Phattananawee'
'Lindsey, Jonathan S.'

_publ_section_title
;
 Synthesis of model southern rim structures of photosynthetic
 tetrapyrroles and phyllobilins
;
_journal_issue 29
_journal_name_full 'New Journal of Chemistry'
_journal_page_first 13626
_journal_page_last 13637
_journal_paper_doi 10.1039/D3NJ02515B
_journal_volume 47
_journal_year 2023
_chemical_formula_moiety 'C13 H12 N2 O3'
_chemical_formula_sum 'C13 H12 N2 O3'
_chemical_formula_weight 244.25
_chemical_name_common Z-15
_space_group_crystal_system monoclinic
_space_group_IT_number 14
_space_group_name_Hall '-P 2ybc'
_space_group_name_H-M_alt 'P 1 21/c 1'
_atom_sites_solution_hydrogens mixed
_atom_sites_solution_primary dual
_audit_update_record
;
2023-05-29 deposited with the CCDC.	2023-06-28 downloaded from the CCDC.
;
_cell_angle_alpha 90
_cell_angle_beta 98.4410(10)
_cell_angle_gamma 90
_cell_formula_units_Z 4
_cell_length_a 11.2578(2)
_cell_length_b 6.8693(2)
_cell_length_c 14.7437(3)
_cell_measurement_reflns_used 9886
_cell_measurement_temperature 110.(2)
_cell_measurement_theta_max 79.5901
_cell_measurement_theta_min 3.9697
_cell_volume 1127.83(4)
_computing_cell_refinement 'SAINT V8.40A (Bruker AXS Inc., 2018)'
_computing_data_collection 'Bruker Instrument Service, BIS, v.6.2.10 (Bruker AXS Inc., 2018)'
_computing_data_reduction 'SAINT V8.40A (Bruker AXS Inc., 2018)'
_computing_molecular_graphics 'shelXle (C.B. Huebschle, 2019)'
_computing_structure_refinement 'SHELXL-2018/3 (Sheldrick, 2015)'
_computing_structure_solution 'XT, VERSION 2014/5 (Sheldrick, 2015)'
_diffrn_ambient_temperature 110.(2)
_diffrn_detector_area_resol_mean 7.3910
_diffrn_measured_fraction_theta_full 0.995
_diffrn_measured_fraction_theta_max 0.995
_diffrn_measurement_device_type 'Bruker D8 VENTURE'
_diffrn_measurement_method 'phi and omega scans'
_diffrn_radiation_monochromator 'multilayer mirror'
_diffrn_radiation_type 'Cu K\a'
_diffrn_radiation_wavelength 1.54178
_diffrn_reflns_av_R_equivalents 0.0243
_diffrn_reflns_av_unetI/netI 0.0146
_diffrn_reflns_limit_h_max 14
_diffrn_reflns_limit_h_min -14
_diffrn_reflns_limit_k_max 8
_diffrn_reflns_limit_k_min -8
_diffrn_reflns_limit_l_max 18
_diffrn_reflns_limit_l_min -18
_diffrn_reflns_number 27604
_diffrn_reflns_theta_full 79.87
_diffrn_reflns_theta_max 79.87
_diffrn_reflns_theta_min 3.97
_diffrn_source 'microfocus sealed tube'
_diffrn_source_type 'Incoatec I\mS 3.0'
_exptl_absorpt_coefficient_mu 0.863
_exptl_absorpt_correction_T_max 0.92
_exptl_absorpt_correction_T_min 0.85
_exptl_absorpt_correction_type multi-scan
_exptl_absorpt_process_details
;
SADABS-2016/2 - Bruker AXS area detector scaling and absorption correction
(Bruker AXS Inc., 2016)
;
_exptl_crystal_colour colourless
_exptl_crystal_density_diffrn 1.438
_exptl_crystal_density_method 'not measured'
_exptl_crystal_description block
_exptl_crystal_F_000 512
_exptl_crystal_size_max 0.283
_exptl_crystal_size_mid 0.171
_exptl_crystal_size_min 0.098
_refine_diff_density_max 0.290
_refine_diff_density_min -0.256
_refine_ls_extinction_method none
_refine_ls_goodness_of_fit_ref 1.040
_refine_ls_hydrogen_treatment mixed
_refine_ls_matrix_type full
_refine_ls_number_parameters 170
_refine_ls_number_reflns 2446
_refine_ls_number_restraints 0
_refine_ls_restrained_S_all 1.040
_refine_ls_R_factor_all 0.0342
_refine_ls_R_factor_gt 0.0338
_refine_ls_shift/su_max 0.000
_refine_ls_shift/su_mean 0.000
_refine_ls_structure_factor_coef Fsqd
_refine_ls_weighting_details 'w=1/[\s^2^(Fo^2^)+(0.0373P)^2^+0.6384P] where P=(Fo^2^+2Fc^2^)/3'
_refine_ls_weighting_scheme calc
_refine_ls_wR_factor_gt 0.0822
_refine_ls_wR_factor_ref 0.0825
_reflns_number_gt 2399
_reflns_number_total 2446
_reflns_threshold_expression 'I > 2\s(I)'
_cod_data_source_file d3nj02515b2.cif
_cod_data_source_block rs061
_cod_depositor_comments
;
The following automatic conversions were performed:

data item '_exptl_absorpt_correction_type' value 'Multi-Scan' was
changed to 'multi-scan' in accordance with the
/home/data/users/saulius/crontab/automatic-downloads/rss-feeds/RSC/lib/dictionaries/cif_core.dic
dictionary named 'cif_core.dic' version 2.4.2 last updated on
2011-04-26.

Automatic conversion script
Id: cif_fix_values 8170 2020-07-09 18:12:32Z antanas 

 Adding full bibliography for 7062551--7062554.cif.
;
_cod_database_code 7062554

loop_
_space_group_symop_operation_xyz
'x, y, z'
'-x, y+1/2, -z+1/2'
'-x, -y, -z'
'x, -y-1/2, z-1/2'

loop_
_atom_site_type_symbol
_atom_site_label
_atom_site_fract_x
_atom_site_fract_y
_atom_site_fract_z
_atom_site_U_iso_or_equiv
_atom_site_adp_type
_atom_site_calc_flag
_atom_site_refinement_flags_adp
_atom_site_refinement_flags_occupancy
_atom_site_refinement_flags_posn
_atom_site_occupancy
_atom_site_disorder_assembly
_atom_site_disorder_group
O O1 0.47210(6) 0.69106(11) 0.63460(5) 0.01458(17) Uani d . . . 1 . .
O O2 0.22002(7) 0.79092(13) 0.66650(5) 0.0222(2) Uani d . . . 1 . .
O O3 0.16835(7) 0.95127(11) 0.53374(5) 0.01570(17) Uani d . . . 1 . .
N N1 0.41762(8) 0.76704(13) 0.32107(6) 0.01394(19) Uani d . . . 1 . .
H H1 0.3781(13) 0.765(2) 0.2656(10) 0.017 Uiso d U . . 1 . .
N N2 0.26797(8) 0.33889(13) 0.35298(6) 0.01428(19) Uani d . . . 1 . .
H H2 0.3488(14) 0.335(2) 0.3603(10) 0.017 Uiso d U . . 1 . .
C C1 0.53899(10) 0.81100(16) 0.34405(7) 0.0151(2) Uani d . . . 1 . .
H H1A 0.591361 0.845524 0.301665 0.018 Uiso calc U . R 1 . .
C C2 0.57134(9) 0.79698(15) 0.43679(7) 0.0139(2) Uani d . . . 1 . .
H H2A 0.648598 0.819017 0.47077 0.017 Uiso calc U . R 1 . .
C C3 0.46440(9) 0.74214(15) 0.47190(7) 0.0120(2) Uani d . . . 1 . .
C C4 0.37320(9) 0.72613(15) 0.39903(7) 0.0119(2) Uani d . . . 1 . .
C C5 0.25211(9) 0.67209(15) 0.42266(7) 0.0123(2) Uani d . . . 1 . .
H H5 0.194933 0.781942 0.405484 0.015 Uiso calc U . R 1 . .
C C6 0.19934(9) 0.48808(15) 0.37888(7) 0.0128(2) Uani d . . . 1 . .
C C7 0.08068(9) 0.43418(17) 0.35766(7) 0.0160(2) Uani d . . . 1 . .
H H7 0.013104 0.508968 0.368316 0.019 Uiso calc U . R 1 . .
C C8 0.07765(10) 0.24650(17) 0.31696(7) 0.0181(2) Uani d . . . 1 . .
H H8 0.007856 0.172846 0.295159 0.022 Uiso calc U . R 1 . .
C C9 0.19419(10) 0.19161(16) 0.31502(7) 0.0172(2) Uani d . . . 1 . .
H H9 0.219659 0.07237 0.291507 0.021 Uiso calc U . R 1 . .
C C10 0.41978(9) 0.69904(14) 0.55571(7) 0.0115(2) Uani d . . . 1 . .
C C11 0.28205(9) 0.66088(15) 0.53003(7) 0.0123(2) Uani d . . . 1 . .
H H11 0.2643 0.526117 0.549903 0.015 Uiso calc U . R 1 . .
C C12 0.21903(9) 0.80463(16) 0.58472(7) 0.0138(2) Uani d . . . 1 . .
C C13 0.11574(10) 1.10598(17) 0.58191(8) 0.0200(2) Uani d . . . 1 . .
H H13A 0.099284 1.218708 0.541274 0.03 Uiso calc U . R 1 . .
H H13B 0.171838 1.143604 0.636321 0.03 Uiso calc U . R 1 . .
H H13C 0.040588 1.060045 0.600662 0.03 Uiso calc U . R 1 . .

loop_
_atom_site_aniso_label
_atom_site_aniso_U_11
_atom_site_aniso_U_22
_atom_site_aniso_U_33
_atom_site_aniso_U_12
_atom_site_aniso_U_13
_atom_site_aniso_U_23
O1 0.0138(4) 0.0201(4) 0.0095(3) 0.0023(3) 0.0005(3) -0.0006(3)
O2 0.0185(4) 0.0370(5) 0.0115(4) 0.0074(3) 0.0036(3) -0.0002(3)
O3 0.0169(4) 0.0157(4) 0.0149(4) 0.0024(3) 0.0039(3) -0.0018(3)
N1 0.0168(4) 0.0164(4) 0.0085(4) -0.0011(3) 0.0014(3) 0.0002(3)
N2 0.0133(4) 0.0162(4) 0.0129(4) 0.0005(3) 0.0004(3) -0.0006(3)
C1 0.0163(5) 0.0157(5) 0.0139(5) -0.0027(4) 0.0043(4) 0.0000(4)
C2 0.0140(5) 0.0139(5) 0.0141(5) -0.0012(4) 0.0033(4) -0.0009(4)
C3 0.0132(5) 0.0117(4) 0.0109(5) 0.0002(4) 0.0013(4) -0.0007(4)
C4 0.0148(5) 0.0107(4) 0.0100(4) 0.0001(4) 0.0017(4) -0.0005(4)
C5 0.0125(5) 0.0149(5) 0.0094(4) 0.0004(4) 0.0014(3) -0.0001(4)
C6 0.0135(5) 0.0153(5) 0.0093(4) 0.0003(4) 0.0011(3) 0.0006(4)
C7 0.0133(5) 0.0213(5) 0.0133(5) -0.0012(4) 0.0014(4) 0.0001(4)
C8 0.0193(5) 0.0202(5) 0.0142(5) -0.0067(4) 0.0007(4) 0.0010(4)
C9 0.0229(5) 0.0145(5) 0.0138(5) -0.0023(4) 0.0016(4) -0.0001(4)
C10 0.0119(5) 0.0110(5) 0.0115(5) 0.0016(4) 0.0014(4) -0.0010(4)
C11 0.0119(5) 0.0149(5) 0.0097(4) 0.0001(4) 0.0009(3) 0.0000(4)
C12 0.0089(4) 0.0197(5) 0.0128(5) -0.0016(4) 0.0014(4) -0.0014(4)
C13 0.0194(5) 0.0192(5) 0.0225(5) 0.0024(4) 0.0066(4) -0.0059(4)

loop_
_atom_type_symbol
_atom_type_description
_atom_type_scat_dispersion_real
_atom_type_scat_dispersion_imag
_atom_type_scat_source
C C 0.0181 0.0091 'International Tables Vol C Tables 4.2.6.8 and 6.1.1.4'
H H 0.0000 0.0000 'International Tables Vol C Tables 4.2.6.8 and 6.1.1.4'
N N 0.0311 0.0180 'International Tables Vol C Tables 4.2.6.8 and 6.1.1.4'
O O 0.0492 0.0322 'International Tables Vol C Tables 4.2.6.8 and 6.1.1.4'

loop_
_geom_angle_atom_site_label_1
_geom_angle_atom_site_label_2
_geom_angle_atom_site_label_3
_geom_angle_site_symmetry_1
_geom_angle_site_symmetry_3
_geom_angle
_geom_angle_publ_flag
C12 O3 C13 . . 116.65(8) ?
C4 N1 C1 . . 108.14(9) ?
C4 N1 H1 . . 126.5(9) ?
C1 N1 H1 . . 125.4(9) ?
C6 N2 C9 . . 109.39(9) ?
C6 N2 H2 . . 126.0(9) ?
C9 N2 H2 . . 124.6(9) ?
C2 C1 N1 . . 109.66(9) ?
C2 C1 H1A . . 125.2 ?
N1 C1 H1A . . 125.2 ?
C1 C2 C3 . . 105.44(9) ?
C1 C2 H2A . . 127.3 ?
C3 C2 H2A . . 127.3 ?
C4 C3 C2 . . 108.04(9) ?
C4 C3 C10 . . 109.93(9) ?
C2 C3 C10 . . 142.02(10) ?
N1 C4 C3 . . 108.72(9) ?
N1 C4 C5 . . 135.37(9) ?
C3 C4 C5 . . 115.90(9) ?
C6 C5 C4 . . 115.05(8) ?
C6 C5 C11 . . 113.87(8) ?
C4 C5 C11 . . 100.25(8) ?
C6 C5 H5 . . 109.1 ?
C4 C5 H5 . . 109.1 ?
C11 C5 H5 . . 109.1 ?
N2 C6 C7 . . 107.65(9) ?
N2 C6 C5 . . 123.06(9) ?
C7 C6 C5 . . 129.29(10) ?
C6 C7 C8 . . 107.60(10) ?
C6 C7 H7 . . 126.2 ?
C8 C7 H7 . . 126.2 ?
C9 C8 C7 . . 107.16(10) ?
C9 C8 H8 . . 126.4 ?
C7 C8 H8 . . 126.4 ?
C8 C9 N2 . . 108.20(10) ?
C8 C9 H9 . . 125.9 ?
N2 C9 H9 . . 125.9 ?
O1 C10 C3 . . 130.38(10) ?
O1 C10 C11 . . 122.94(9) ?
C3 C10 C11 . . 106.67(8) ?
C12 C11 C10 . . 106.68(8) ?
C12 C11 C5 . . 117.14(8) ?
C10 C11 C5 . . 107.11(8) ?
C12 C11 H11 . . 108.5 ?
C10 C11 H11 . . 108.5 ?
C5 C11 H11 . . 108.5 ?
O2 C12 O3 . . 124.19(10) ?
O2 C12 C11 . . 122.95(10) ?
O3 C12 C11 . . 112.78(8) ?
O3 C13 H13A . . 109.5 ?
O3 C13 H13B . . 109.5 ?
H13A C13 H13B . . 109.5 ?
O3 C13 H13C . . 109.5 ?
H13A C13 H13C . . 109.5 ?
H13B C13 H13C . . 109.5 ?

loop_
_geom_bond_atom_site_label_1
_geom_bond_atom_site_label_2
_geom_bond_site_symmetry_2
_geom_bond_distance
_geom_bond_publ_flag
O1 C10 . 1.2254(12) ?
O2 C12 . 1.2077(13) ?
O3 C12 . 1.3339(13) ?
O3 C13 . 1.4519(13) ?
N1 C4 . 1.3487(13) ?
N1 C1 . 1.3917(14) ?
N1 H1 . 0.872(15) ?
N2 C6 . 1.3710(14) ?
N2 C9 . 1.3748(14) ?
N2 H2 . 0.901(15) ?
C1 C2 . 1.3658(15) ?
C1 H1A . 0.95 ?
C2 C3 . 1.4290(14) ?
C2 H2A . 0.95 ?
C3 C4 . 1.3771(14) ?
C3 C10 . 1.4315(14) ?
C4 C5 . 1.5024(14) ?
C5 C6 . 1.5016(14) ?
C5 C11 . 1.5712(13) ?
C5 H5 . 1.0 ?
C6 C7 . 1.3773(14) ?
C7 C8 . 1.4203(16) ?
C7 H7 . 0.95 ?
C8 C9 . 1.3694(16) ?
C8 H8 . 0.95 ?
C9 H9 . 0.95 ?
C10 C11 . 1.5633(13) ?
C11 C12 . 1.5155(14) ?
C11 H11 . 1.0 ?
C13 H13A . 0.98 ?
C13 H13B . 0.98 ?
C13 H13C . 0.98 ?

loop_
_geom_hbond_atom_site_label_D
_geom_hbond_atom_site_label_H
_geom_hbond_atom_site_label_A
_geom_hbond_site_symmetry_A
_geom_hbond_distance_DH
_geom_hbond_distance_HA
_geom_hbond_distance_DA
_geom_hbond_angle_DHA
_geom_hbond_publ_flag
N1 H1 O1 4_575 0.872(15) 2.354(14) 2.9177(11) 122.6(11) ?
N1 H1 O2 4_575 0.872(15) 2.165(15) 2.9686(12) 153.0(13) ?
N2 H2 O1 3_666 0.901(15) 2.014(15) 2.9123(12) 174.1(13) ?

loop_
_geom_torsion_atom_site_label_1
_geom_torsion_atom_site_label_2
_geom_torsion_atom_site_label_3
_geom_torsion_atom_site_label_4
_geom_torsion_site_symmetry_1
_geom_torsion_site_symmetry_2
_geom_torsion_site_symmetry_3
_geom_torsion_site_symmetry_4
_geom_torsion
_geom_torsion_publ_flag
C4 N1 C1 C2 . . . . 0.25(12) ?
N1 C1 C2 C3 . . . . -0.10(12) ?
C1 C2 C3 C4 . . . . -0.09(12) ?
C1 C2 C3 C10 . . . . -179.88(13) ?
C1 N1 C4 C3 . . . . -0.31(12) ?
C1 N1 C4 C5 . . . . 178.85(11) ?
C2 C3 C4 N1 . . . . 0.25(12) ?
C10 C3 C4 N1 . . . . -179.89(9) ?
C2 C3 C4 C5 . . . . -179.09(9) ?
C10 C3 C4 C5 . . . . 0.77(13) ?
N1 C4 C5 C6 . . . . 59.85(16) ?
C3 C4 C5 C6 . . . . -121.04(10) ?
N1 C4 C5 C11 . . . . -177.57(11) ?
C3 C4 C5 C11 . . . . 1.55(11) ?
C9 N2 C6 C7 . . . . 0.41(11) ?
C9 N2 C6 C5 . . . . -179.88(9) ?
C4 C5 C6 N2 . . . . 26.67(14) ?
C11 C5 C6 N2 . . . . -88.27(11) ?
C4 C5 C6 C7 . . . . -153.69(10) ?
C11 C5 C6 C7 . . . . 91.36(13) ?
N2 C6 C7 C8 . . . . -0.42(12) ?
C5 C6 C7 C8 . . . . 179.90(10) ?
C6 C7 C8 C9 . . . . 0.27(12) ?
C7 C8 C9 N2 . . . . -0.02(12) ?
C6 N2 C9 C8 . . . . -0.24(12) ?
C4 C3 C10 O1 . . . . 177.47(11) ?
C2 C3 C10 O1 . . . . -2.7(2) ?
C4 C3 C10 C11 . . . . -2.77(11) ?
C2 C3 C10 C11 . . . . 177.02(13) ?
O1 C10 C11 C12 . . . . 57.27(12) ?
C3 C10 C11 C12 . . . . -122.51(9) ?
O1 C10 C11 C5 . . . . -176.53(9) ?
C3 C10 C11 C5 . . . . 3.68(11) ?
C6 C5 C11 C12 . . . . -119.93(10) ?
C4 C5 C11 C12 . . . . 116.65(9) ?
C6 C5 C11 C10 . . . . 120.37(9) ?
C4 C5 C11 C10 . . . . -3.04(10) ?
C13 O3 C12 O2 . . . . 2.46(15) ?
C13 O3 C12 C11 . . . . -174.31(8) ?
C10 C11 C12 O2 . . . . -72.01(13) ?
C5 C11 C12 O2 . . . . 168.07(10) ?
C10 C11 C12 O3 . . . . 104.81(9) ?
C5 C11 C12 O3 . . . . -15.11(12) ?
